data_7715190
loop_
_publ_author_name
'Mansour, Ahmed M.'
'Khaled, Rabaa M.'
'Radacki, Krzysztof'
'Abo-Zeid, Mona A M'
'Shehab, Ola R.'
'Mostafa, Gamal A. E.'
'Ali, Essam A.'
'Abo-Elfadl, Mahmoud T'

_publ_section_title
;
 Role of the auxiliary ligand in determining the genotoxicity and mode of
 cell death of thiosemicarbazone Pd(II) complexes.
;
_journal_issue 11
_journal_name_full 'Dalton transactions (Cambridge, England : 2003)'
_journal_page_first 5073
_journal_page_last 5083
_journal_paper_doi 10.1039/d4dt00032c
_journal_volume 53
_journal_year 2024
_chemical_formula_moiety
;
C18 H13 N5 Pd S2, 0.837(C2 H6 O S), 0.297(C3 H6 O)
;
_chemical_formula_sum 'C20.56 H19.8 N5 O1.13 Pd S2.84'
_chemical_formula_weight 552.50
_space_group_crystal_system triclinic
_space_group_IT_number 2
_space_group_name_Hall '-P 1'
_space_group_name_H-M_alt 'P -1'
_atom_sites_solution_hydrogens geom
_atom_sites_solution_primary dual
_atom_sites_solution_secondary difmap
_audit_creation_method 'CIF-fill 1.2z (K.Radacki, 2005-22)'
_audit_update_record
;
2023-12-02 deposited with the CCDC.	2024-02-07 downloaded from the CCDC.
;
_cell_angle_alpha 106.133(2)
_cell_angle_beta 102.146(2)
_cell_angle_gamma 102.844(2)
_cell_formula_units_Z 2
_cell_length_a 7.2577(2)
_cell_length_b 11.4312(3)
_cell_length_c 14.6611(4)
_cell_measurement_reflns_used 13013
_cell_measurement_temperature 100(2)
_cell_measurement_theta_max 73.5390
_cell_measurement_theta_min 4.1810
_cell_volume 1090.05(6)
_computing_cell_refinement 'CrysAlisPro 1.171.42.55a (Rigaku OD, 2022)'
_computing_data_collection 'CrysAlisPro 1.171.42.55a (Rigaku OD, 2022)'
_computing_data_reduction 'CrysAlisPro 1.171.42.55a (Rigaku OD, 2022)'
_computing_molecular_graphics 'ShelXLe (Huebschle et all, 2011)'
_computing_publication_material 'SHELXL-2018/3 (Sheldrick, 2018)'
_computing_structure_refinement 'SHELXL-2018/3 (Sheldrick, 2018)'
_computing_structure_solution 'SHELXT (Sheldrick, 2014)'
_diffrn_ambient_environment N~2~
_diffrn_ambient_temperature 100.00(10)
_diffrn_detector HPA
_diffrn_detector_area_resol_mean 10.0
_diffrn_detector_type 'HyPix Arc150'
_diffrn_measured_fraction_theta_full 0.995
_diffrn_measured_fraction_theta_max 0.975
_diffrn_measurement_details
;
 List of Runs (angles in degrees, time in seconds):
 
   # Type    Start    End  Width  t~exp~   \w     \q     \k     \f   Frames
 --------------------------------------------------------------------------
   1  \w     34.00  60.00   0.50    0.15    --   22.00  59.00 -37.62   52
   2  \w     30.00  60.00   0.50    0.15    --   18.00  59.00 -86.01   60
   3  \w     46.00 133.00   0.50    0.20    --   82.31  15.00-180.00  174
   4  \w     46.00 133.00   0.50    0.20    --   82.31  15.00 -90.00  174
   5  \w     46.00 133.00   0.50    0.20    --   82.31  15.00 -30.00  174
   6  \w     46.00  97.00   0.50    0.20    --   82.31  15.00  60.00  102
   7  \w    -98.00 -21.00   0.50    0.15    --  -69.42 126.00   0.00  154
   8  \w    -97.00 -31.00   0.50    0.20    --  -79.50 116.00 -59.15  132
   9  \w    -97.00 -28.00   0.50    0.20    --  -76.37 112.00-120.00  138
  10  \w    -36.00 -10.00   0.50    0.15    --  -10.00 121.00 -92.73   52
  11  \w    -89.00 -36.00   0.50    0.20    --  -79.50  98.00 121.80  106
  12  \w   -125.00 -91.00   0.50    0.20    --  -79.50 -60.00 -71.28   68
  13  \w   -127.00 -92.00   0.50    0.20    --  -79.50 -54.00 -46.48   70
  14  \w   -127.00 -91.00   0.50    0.20    --  -79.50 -56.00  12.87   72
  15  \w   -114.00 -79.00   0.50    0.15    --  -66.00 -52.00 123.34   70
  16  \w   -127.00 -92.00   0.50    0.20    --  -79.50 -54.00 175.21   70
  17  \w   -129.00 -93.00   0.50    0.20    --  -79.50 -48.00  41.59   72
  18  \w   -126.00 -91.00   0.50    0.20    --  -79.50 -59.00  79.08   70
  19  \w   -115.00 -80.00   0.50    0.15    --  -66.00 -48.00  85.35   70
  20  \w   -122.00 -87.00   0.50    0.20    --  -74.00 -54.00  -2.00   70
  21  \w   -107.00 -72.00   0.50    0.15    --  -58.00 -49.00-128.72   70
  22  \w   -118.00 -83.00   0.50    0.15    --  -70.00 -52.00-154.21   70
  23  \w   -116.00 -79.00   0.50    0.15    --  -66.00 -44.00 -44.71   74
  24  \w   -130.00 -91.00   0.50    0.20    --  -79.50 -41.00  92.64   78
  25  \w   -128.00 -97.00   0.50    0.20    --  -79.50-113.00   1.63   62
  26  \w   -127.00 -90.00   0.50    0.20    --  -79.50-127.00 -62.03   74
  27  \w   -126.00 -86.00   0.50    0.20    --  -79.50-134.00 -95.61   80
  28  \w   -128.00 -96.00   0.50    0.20    --  -79.50-116.00 -38.80   64
  29  \w   -126.00 -85.00   0.50    0.20    --  -79.50-136.00  37.61   82
  30  \w    -95.00 -60.00   0.50    0.15    --  -46.00 -49.00 125.15   70
  31  \w    -74.00 -39.00   0.50    0.15    --  -26.00 -51.00 142.77   70
  32  \w    -74.00 -39.00   0.50    0.15    --  -26.00 -52.00  72.32   70
  33  \w    -74.00 -39.00   0.50    0.15    --  -26.00 -51.00  20.24   70
  34  \w    -87.00 -52.00   0.50    0.15    --  -38.00 -50.00  -1.18   70
  35  \w     34.00  97.00   0.50    0.20    --   82.31-112.00-180.00  126
  36  \w     34.00  97.00   0.50    0.20    --   82.31-112.00 -60.00  126
  37  \w     34.00  97.00   0.50    0.20    --   82.31-112.00  30.00  126
  38  \w     34.00  97.00   0.50    0.20    --   82.31-112.00  90.00  126
  39  \w     34.00  97.00   0.50    0.20    --   82.31-112.00 150.00  126
  40  \w     34.00  97.00   0.50    0.20    --   82.31-112.00 120.00  126
  41  \w     34.00  97.00   0.50    0.20    --   82.31-112.00  60.00  126
  42  \w     16.00  66.00   0.50    0.15    --   58.61 -95.00  60.00  100
  43  \w     34.00  97.00   0.50    0.20    --   82.31-112.00 -30.00  126
  44  \w     34.00  97.00   0.50    0.20    --   82.31-112.00 -90.00  126
  45  \w     34.00  97.00   0.50    0.20    --   82.31-112.00-120.00  126
  46  \w     34.00  97.00   0.50    0.20    --   82.31-112.00-150.00  126
  47  \w     29.00  79.00   0.50    0.15    --   71.30 -95.00-150.00  100
  48  \w     40.00  90.00   0.50    0.20    --   82.31 -95.00-120.00  100
  49  \w     40.00  90.00   0.50    0.20    --   82.31 -95.00 -30.00  100
  50  \w     40.00  90.00   0.50    0.20    --   82.31 -95.00  90.00  100

;
_diffrn_measurement_device 'four-circle diffractometer'
_diffrn_measurement_device_type 'Rigaku XtaLAB Synergy-R'
_diffrn_measurement_method '\w scans'
_diffrn_radiation_monochromator 'multi-layer mirror'
_diffrn_radiation_type CuK\a
_diffrn_radiation_wavelength 1.54184
_diffrn_reflns_av_R_equivalents 0.0337
_diffrn_reflns_av_unetI/netI 0.0293
_diffrn_reflns_Laue_measured_fraction_full 0.995
_diffrn_reflns_Laue_measured_fraction_max 0.975
_diffrn_reflns_limit_h_max 8
_diffrn_reflns_limit_h_min -9
_diffrn_reflns_limit_k_max 14
_diffrn_reflns_limit_k_min -14
_diffrn_reflns_limit_l_max 18
_diffrn_reflns_limit_l_min -17
_diffrn_reflns_number 21387
_diffrn_reflns_point_group_measured_fraction_full 0.995
_diffrn_reflns_point_group_measured_fraction_max 0.975
_diffrn_reflns_theta_full 67.684
_diffrn_reflns_theta_max 73.870
_diffrn_reflns_theta_min 3.280
_diffrn_source 'rotating-anode X-ray tube'
_diffrn_source_type 'PhotonJet R X-ray Source'
_exptl_absorpt_coefficient_mu 9.609
_exptl_absorpt_correction_T_max 1.000
_exptl_absorpt_correction_T_min 0.257
_exptl_absorpt_correction_type gaussian
_exptl_absorpt_process_details
;
CrysAlisPro 1.171.42.55a (Rigaku Oxford Diffraction, 2022) Numerical 
absorption correction based on gaussian integration over a multifaceted 
crystal model Empirical absorption correction using spherical harmonics, 
implemented in SCALE3 ABSPACK scaling algorithm.
;
_exptl_crystal_colour orange
_exptl_crystal_density_diffrn 1.683
_exptl_crystal_description plate
_exptl_crystal_F_000 557
_exptl_crystal_size_max 0.199
_exptl_crystal_size_mid 0.044
_exptl_crystal_size_min 0.007
_refine_diff_density_max 1.377
_refine_diff_density_min -2.446
_refine_diff_density_rms 0.111
_refine_ls_extinction_method none
_refine_ls_goodness_of_fit_ref 1.062
_refine_ls_hydrogen_treatment constr
_refine_ls_matrix_type full
_refine_ls_number_parameters 260
_refine_ls_number_reflns 4306
_refine_ls_number_restraints 0
_refine_ls_restrained_S_all 1.062
_refine_ls_R_factor_all 0.0409
_refine_ls_R_factor_gt 0.0367
_refine_ls_shift/su_max 0.000
_refine_ls_shift/su_mean 0.000
_refine_ls_structure_factor_coef Fsqd
_refine_ls_weighting_details 'w=1/[\s^2^(Fo^2^)+(0.0371P)^2^+3.8253P] where P=(Fo^2^+2Fc^2^)/3'
_refine_ls_weighting_scheme calc
_refine_ls_wR_factor_gt 0.0873
_refine_ls_wR_factor_ref 0.0892
_reflns_Friedel_coverage 0.000
_reflns_number_gt 3916
_reflns_number_total 4306
_reflns_threshold_expression 'I > 2\s(I)'
_cod_data_source_file d4dt00032c2.cif
_cod_data_source_block KR1105_AhMa_a
_cod_depositor_comments 'Adding full bibliography for 7715190.cif.'
_cod_original_cell_volume 1090.05(5)
_cod_original_formula_sum 'C20.56 H19.80 N5 O1.13 Pd S2.84'
_cod_database_code 7715190
_shelx_shelxl_version_number 2018/3
_shelx_space_group_comment
;
The symmetry employed for this shelxl refinement is uniquely defined
by the following loop, which should always be used as a source of
symmetry information in preference to the above space-group names.
They are only intended as comments.
;

loop_
_space_group_symop_operation_xyz
'x, y, z'
'-x, -y, -z'

loop_
_atom_site_label
_atom_site_type_symbol
_atom_site_fract_x
_atom_site_fract_y
_atom_site_fract_z
_atom_site_U_iso_or_equiv
_atom_site_adp_type
_atom_site_occupancy
_atom_site_site_symmetry_order
_atom_site_calc_flag
_atom_site_refinement_flags_posn
_atom_site_refinement_flags_adp
_atom_site_refinement_flags_occupancy
_atom_site_disorder_assembly
_atom_site_disorder_group
Pd1 Pd 0.19312(4) 0.54744(2) 0.44951(2) 0.01464(9) Uani 1 1 d . . . . .
S16 S 0.35483(13) 0.72858(8) 0.57894(6) 0.01774(18) Uani 1 1 d . . . . .
S24 S -0.16193(17) 0.78362(12) 0.30352(9) 0.0360(3) Uani 1 1 d . . . . .
N13 N 0.3088(4) 0.4656(3) 0.5378(2) 0.0170(6) Uani 1 1 d . . . . .
N14 N 0.4267(4) 0.5296(3) 0.6337(2) 0.0179(6) Uani 1 1 d . . . . .
N2 N 0.0806(4) 0.3539(3) 0.3529(2) 0.0170(6) Uani 1 1 d . . . . .
N26 N 0.0676(5) 0.6439(3) 0.3713(2) 0.0207(7) Uani 1 1 d . . . . .
N17 N 0.5619(5) 0.7330(3) 0.7513(2) 0.0184(6) Uani 1 1 d . . . . .
H17 H 0.590819 0.814826 0.759384 0.022 Uiso 1 1 calc R U . . .
C15 C 0.4526(5) 0.6530(4) 0.6592(3) 0.0182(7) Uani 1 1 d . . . . .
C3 C 0.1326(5) 0.2786(4) 0.4034(3) 0.0169(7) Uani 1 1 d . . . . .
C12 C 0.2612(5) 0.3428(3) 0.5034(3) 0.0169(7) Uani 1 1 d . . . . .
H12 H 0.309109 0.296190 0.542602 0.020 Uiso 1 1 calc R U . . .
C11 C -0.0384(5) 0.2978(4) 0.2565(3) 0.0177(7) Uani 1 1 d . . . . .
C18 C 0.6361(5) 0.7032(4) 0.8364(3) 0.0182(7) Uani 1 1 d . . . . .
C4 C 0.0664(6) 0.1446(4) 0.3626(3) 0.0207(8) Uani 1 1 d . . . . .
H4 H 0.107945 0.094559 0.400100 0.025 Uiso 1 1 calc R U . . .
C19 C 0.5829(6) 0.5807(4) 0.8422(3) 0.0224(8) Uani 1 1 d . . . . .
H19 H 0.500015 0.510097 0.785602 0.027 Uiso 1 1 calc R U . . .
C10 C -0.0850(6) 0.3736(4) 0.1992(3) 0.0226(8) Uani 1 1 d . . . . .
H10 H -0.033769 0.463894 0.227163 0.027 Uiso 1 1 calc R U . . .
C22 C 0.8343(6) 0.7857(4) 1.0078(3) 0.0268(9) Uani 1 1 d . . . . .
H22 H 0.922190 0.855130 1.063735 0.032 Uiso 1 1 calc R U . . .
C23 C 0.7629(6) 0.8048(4) 0.9193(3) 0.0222(8) Uani 1 1 d . . . . .
H23 H 0.800675 0.887768 0.915204 0.027 Uiso 1 1 calc R U . . .
C6 C -0.1142(5) 0.1620(4) 0.2128(3) 0.0198(8) Uani 1 1 d . . . . .
C5 C -0.0583(6) 0.0873(4) 0.2684(3) 0.0220(8) Uani 1 1 d . . . . .
H5 H -0.107057 -0.003161 0.240604 0.026 Uiso 1 1 calc R U . . .
C8 C -0.2839(6) 0.1834(4) 0.0605(3) 0.0264(9) Uani 1 1 d . . . . .
H8 H -0.368066 0.146051 -0.005751 0.032 Uiso 1 1 calc R U . . .
C9 C -0.2038(6) 0.3174(4) 0.1036(3) 0.0255(8) Uani 1 1 d . . . . .
H9 H -0.233020 0.369329 0.065350 0.031 Uiso 1 1 calc R U . . .
C7 C -0.2405(6) 0.1080(4) 0.1139(3) 0.0240(8) Uani 1 1 d . . . . .
H7 H -0.295338 0.017956 0.084602 0.029 Uiso 1 1 calc R U . . .
C25 C -0.0268(6) 0.7015(4) 0.3446(3) 0.0224(8) Uani 1 1 d . . . . .
C20 C 0.6531(6) 0.5639(4) 0.9318(3) 0.0264(9) Uani 1 1 d . . . . .
H20 H 0.615189 0.481174 0.936522 0.032 Uiso 1 1 calc R U . . .
C21 C 0.7770(6) 0.6648(4) 1.0144(3) 0.0281(9) Uani 1 1 d . . . . .
H21 H 0.822620 0.651562 1.075257 0.034 Uiso 1 1 calc R U . . .
O1_1 O 0.6903(5) 0.9953(3) 0.7912(3) 0.0295(10) Uiso 0.685(4) 1 d G . P A 1
S1_1 S 0.55474(19) 1.08618(12) 0.75618(9) 0.0181(4) Uiso 0.685(4) 1 d G . P A 1
C1_1 C 0.7353(6) 1.25247(19) 0.8179(4) 0.0248(13) Uiso 0.685(4) 1 d G . P A 1
H1A_1 H 0.671589 1.314582 0.802499 0.037 Uiso 0.685(4) 1 calc R U P A 1
H1B_1 H 0.776522 1.272002 0.889938 0.037 Uiso 0.685(4) 1 calc R U P A 1
H1C_1 H 0.851266 1.256870 0.793288 0.037 Uiso 0.685(4) 1 calc R U P A 1
C2_1 C 0.5678(9) 1.0633(5) 0.62494(18) 0.0413(16) Uiso 0.685(4) 1 d G . P A 1
H2A_1 H 0.492739 1.112610 0.596496 0.062 Uiso 0.685(4) 1 calc R U P A 1
H2B_1 H 0.705902 1.092713 0.625855 0.062 Uiso 0.685(4) 1 calc R U P A 1
H2C_1 H 0.511400 0.972605 0.584566 0.062 Uiso 0.685(4) 1 calc R U P A 1
O1_2 O 0.572(2) 0.9914(14) 0.7955(13) 0.0295(10) Uiso 0.152(3) 1 d G . P B 2
S1_2 S 0.7208(8) 1.0927(5) 0.7583(4) 0.0181(4) Uiso 0.152(3) 1 d G . P B 2
C1_2 C 0.552(3) 1.082(2) 0.6365(11) 0.0248(13) Uiso 0.152(3) 1 d G . P B 2
H1A_2 H 0.624331 1.137641 0.607420 0.037 Uiso 0.152(3) 1 calc R U P B 2
H1B_2 H 0.507793 0.993433 0.590689 0.037 Uiso 0.152(3) 1 calc R U P B 2
H1C_2 H 0.437562 1.108334 0.648323 0.037 Uiso 0.152(3) 1 calc R U P B 2
C2_2 C 0.714(4) 1.2537(10) 0.8362(17) 0.0413(16) Uiso 0.152(3) 1 d G . P B 2
H2A_2 H 0.797353 1.321237 0.820575 0.062 Uiso 0.152(3) 1 calc R U P B 2
H2B_2 H 0.578193 1.257554 0.821573 0.062 Uiso 0.152(3) 1 calc R U P B 2
H2C_2 H 0.764288 1.265592 0.906665 0.062 Uiso 0.152(3) 1 calc R U P B 2
O1_3 O 0.6397(16) 1.0140(9) 0.7889(8) 0.0295(10) Uiso 0.297(6) 1 d G . P C 3
C1_3 C 0.6223(12) 1.0944(8) 0.7519(6) 0.0181(4) Uiso 0.297(6) 1 d G . P C 3
C2_3 C 0.675(2) 1.2332(8) 0.8132(10) 0.0248(13) Uiso 0.297(6) 1 d G . P C 3
H2A_3 H 0.650492 1.282511 0.769381 0.037 Uiso 0.297(6) 1 calc R U P C 3
H2B_3 H 0.594093 1.243330 0.858881 0.037 Uiso 0.297(6) 1 calc R U P C 3
H2C_3 H 0.815042 1.264087 0.851272 0.037 Uiso 0.297(6) 1 calc R U P C 3
C3_3 C 0.552(3) 1.0628(15) 0.6413(6) 0.0413(16) Uiso 0.297(6) 1 d G . P C 3
H3A_3 H 0.547938 1.140832 0.626445 0.062 Uiso 0.297(6) 1 calc R U P C 3
H3B_3 H 0.642304 1.025447 0.610516 0.062 Uiso 0.297(6) 1 calc R U P C 3
H3C_3 H 0.419066 1.001530 0.614936 0.062 Uiso 0.297(6) 1 calc R U P C 3

loop_
_atom_site_aniso_label
_atom_site_aniso_U_11
_atom_site_aniso_U_22
_atom_site_aniso_U_33
_atom_site_aniso_U_23
_atom_site_aniso_U_13
_atom_site_aniso_U_12
Pd1 0.01473(14) 0.01416(14) 0.01658(14) 0.00623(10) 0.00507(10) 0.00554(9)
S16 0.0197(4) 0.0142(4) 0.0190(4) 0.0058(3) 0.0046(3) 0.0054(3)
S24 0.0372(6) 0.0443(7) 0.0505(7) 0.0353(6) 0.0214(5) 0.0258(5)
N13 0.0183(15) 0.0166(15) 0.0175(15) 0.0057(12) 0.0071(12) 0.0059(12)
N14 0.0175(15) 0.0185(16) 0.0161(15) 0.0049(12) 0.0036(12) 0.0051(12)
N2 0.0167(15) 0.0158(15) 0.0184(15) 0.0048(12) 0.0070(12) 0.0045(12)
N26 0.0215(16) 0.0168(16) 0.0229(16) 0.0059(13) 0.0060(13) 0.0055(13)
N17 0.0209(16) 0.0158(15) 0.0189(15) 0.0071(12) 0.0056(12) 0.0050(12)
C15 0.0185(18) 0.0189(18) 0.0202(18) 0.0080(15) 0.0094(14) 0.0061(14)
C3 0.0164(17) 0.0175(18) 0.0209(18) 0.0075(15) 0.0099(14) 0.0073(14)
C12 0.0149(17) 0.0179(18) 0.0226(18) 0.0089(15) 0.0084(14) 0.0085(14)
C11 0.0149(17) 0.0200(18) 0.0202(18) 0.0061(15) 0.0087(14) 0.0067(14)
C18 0.0175(17) 0.0224(19) 0.0167(17) 0.0058(15) 0.0067(14) 0.0088(15)
C4 0.0225(19) 0.0176(18) 0.027(2) 0.0094(16) 0.0116(16) 0.0097(15)
C19 0.025(2) 0.023(2) 0.0206(19) 0.0070(16) 0.0080(15) 0.0079(16)
C10 0.0235(19) 0.021(2) 0.0230(19) 0.0051(16) 0.0076(16) 0.0083(16)
C22 0.028(2) 0.031(2) 0.0200(19) 0.0056(17) 0.0042(16) 0.0121(18)
C23 0.0220(19) 0.021(2) 0.0245(19) 0.0079(16) 0.0081(16) 0.0075(16)
C6 0.0183(18) 0.0210(19) 0.0204(18) 0.0060(15) 0.0095(15) 0.0043(15)
C5 0.0231(19) 0.0150(18) 0.0250(19) 0.0017(15) 0.0106(16) 0.0032(15)
C8 0.024(2) 0.032(2) 0.0185(19) 0.0042(17) 0.0046(16) 0.0061(17)
C9 0.026(2) 0.031(2) 0.023(2) 0.0116(17) 0.0079(16) 0.0109(17)
C7 0.0222(19) 0.021(2) 0.0217(19) 0.0000(16) 0.0071(16) 0.0012(16)
C25 0.025(2) 0.024(2) 0.0211(19) 0.0109(16) 0.0099(16) 0.0054(16)
C20 0.035(2) 0.025(2) 0.025(2) 0.0132(17) 0.0125(17) 0.0128(18)
C21 0.031(2) 0.033(2) 0.024(2) 0.0127(18) 0.0069(17) 0.0142(19)

loop_
_atom_type_symbol
_atom_type_description
_atom_type_scat_dispersion_real
_atom_type_scat_dispersion_imag
_atom_type_scat_source
C C 0.0181 0.0091 'International Tables Vol C Tables 4.2.6.8 and 6.1.1.4'
H H 0.0000 0.0000 'International Tables Vol C Tables 4.2.6.8 and 6.1.1.4'
N N 0.0311 0.0180 'International Tables Vol C Tables 4.2.6.8 and 6.1.1.4'
Pd Pd 0.1215 3.9337 'International Tables Vol C Tables 4.2.6.8 and 6.1.1.4'
S S 0.3331 0.5567 'International Tables Vol C Tables 4.2.6.8 and 6.1.1.4'
O O 0.0492 0.0322 'International Tables Vol C Tables 4.2.6.8 and 6.1.1.4'

loop_
_exptl_crystal_face_index_h
_exptl_crystal_face_index_k
_exptl_crystal_face_index_l
_exptl_crystal_face_perp_dist
0 -1 1 0.0010
0 1 -1 0.0061
-1 1 1 0.0836
0 1 1 0.0204
0 -1 -1 0.0204
2 -1 -2 0.0753

loop_
_geom_angle_atom_site_label_1
_geom_angle_atom_site_label_2
_geom_angle_atom_site_label_3
_geom_angle
_geom_angle_site_symmetry_1
_geom_angle_site_symmetry_3
_geom_angle_publ_flag
N13 Pd1 N26 173.72(12) . . ?
N13 Pd1 N2 80.41(12) . . ?
N26 Pd1 N2 104.28(12) . . ?
N13 Pd1 S16 84.05(9) . . ?
N26 Pd1 S16 91.31(9) . . ?
N2 Pd1 S16 164.41(9) . . ?
C15 S16 Pd1 95.49(13) . . ?
C12 N13 N14 119.2(3) . . ?
C12 N13 Pd1 116.4(2) . . ?
N14 N13 Pd1 124.4(2) . . ?
C15 N14 N13 111.8(3) . . ?
C3 N2 C11 118.8(3) . . ?
C3 N2 Pd1 109.0(2) . . ?
C11 N2 Pd1 132.1(3) . . ?
C25 N26 Pd1 163.1(3) . . ?
C15 N17 C18 128.9(3) . . ?
C15 N17 H17 115.5 . . ?
C18 N17 H17 115.5 . . ?
N14 C15 N17 121.0(3) . . ?
N14 C15 S16 124.2(3) . . ?
N17 C15 S16 114.7(3) . . ?
N2 C3 C4 122.8(3) . . ?
N2 C3 C12 116.3(3) . . ?
C4 C3 C12 120.9(3) . . ?
N13 C12 C3 117.6(3) . . ?
N13 C12 H12 121.2 . . ?
C3 C12 H12 121.2 . . ?
N2 C11 C10 120.3(3) . . ?
N2 C11 C6 120.5(3) . . ?
C10 C11 C6 119.1(3) . . ?
C23 C18 C19 119.7(3) . . ?
C23 C18 N17 116.5(3) . . ?
C19 C18 N17 123.7(3) . . ?
C5 C4 C3 119.2(4) . . ?
C5 C4 H4 120.4 . . ?
C3 C4 H4 120.4 . . ?
C20 C19 C18 118.9(4) . . ?
C20 C19 H19 120.5 . . ?
C18 C19 H19 120.5 . . ?
C9 C10 C11 120.1(4) . . ?
C9 C10 H10 119.9 . . ?
C11 C10 H10 119.9 . . ?
C23 C22 C21 119.8(4) . . ?
C23 C22 H22 120.1 . . ?
C21 C22 H22 120.1 . . ?
C22 C23 C18 120.5(4) . . ?
C22 C23 H23 119.7 . . ?
C18 C23 H23 119.7 . . ?
C5 C6 C7 122.5(4) . . ?
C5 C6 C11 118.8(3) . . ?
C7 C6 C11 118.7(4) . . ?
C4 C5 C6 119.9(4) . . ?
C4 C5 H5 120.1 . . ?
C6 C5 H5 120.1 . . ?
C7 C8 C9 119.9(4) . . ?
C7 C8 H8 120.0 . . ?
C9 C8 H8 120.0 . . ?
C10 C9 C8 121.2(4) . . ?
C10 C9 H9 119.4 . . ?
C8 C9 H9 119.4 . . ?
C8 C7 C6 120.9(4) . . ?
C8 C7 H7 119.6 . . ?
C6 C7 H7 119.6 . . ?
N26 C25 S24 178.7(4) . . ?
C21 C20 C19 121.4(4) . . ?
C21 C20 H20 119.3 . . ?
C19 C20 H20 119.3 . . ?
C20 C21 C22 119.6(4) . . ?
C20 C21 H21 120.2 . . ?
C22 C21 H21 120.2 . . ?
O1_1 S1_1 C1_1 102.1 . . ?
O1_1 S1_1 C2_1 102.1 . . ?
C1_1 S1_1 C2_1 97.8 . . ?
S1_1 C1_1 H1A_1 109.5 . . ?
S1_1 C1_1 H1B_1 109.5 . . ?
H1A_1 C1_1 H1B_1 109.5 . . ?
S1_1 C1_1 H1C_1 109.5 . . ?
H1A_1 C1_1 H1C_1 109.5 . . ?
H1B_1 C1_1 H1C_1 109.5 . . ?
S1_1 C2_1 H2A_1 109.5 . . ?
S1_1 C2_1 H2B_1 109.5 . . ?
H2A_1 C2_1 H2B_1 109.5 . . ?
S1_1 C2_1 H2C_1 109.5 . . ?
H2A_1 C2_1 H2C_1 109.5 . . ?
H2B_1 C2_1 H2C_1 109.5 . . ?
O1_2 S1_2 C2_2 102.1 . . ?
O1_2 S1_2 C1_2 102.2 . . ?
C2_2 S1_2 C1_2 97.8 . . ?
S1_2 C1_2 H1A_2 109.5 . . ?
S1_2 C1_2 H1B_2 109.5 . . ?
H1A_2 C1_2 H1B_2 109.5 . . ?
S1_2 C1_2 H1C_2 109.5 . . ?
H1A_2 C1_2 H1C_2 109.5 . . ?
H1B_2 C1_2 H1C_2 109.5 . . ?
S1_2 C2_2 H2A_2 109.5 . . ?
S1_2 C2_2 H2B_2 109.5 . . ?
H2A_2 C2_2 H2B_2 109.5 . . ?
S1_2 C2_2 H2C_2 109.5 . . ?
H2A_2 C2_2 H2C_2 109.5 . . ?
H2B_2 C2_2 H2C_2 109.5 . . ?
O1_3 C1_3 C2_3 122.1 . . ?
O1_3 C1_3 C3_3 122.1 . . ?
C2_3 C1_3 C3_3 115.7 . . ?
C1_3 C2_3 H2A_3 109.5 . . ?
C1_3 C2_3 H2B_3 109.5 . . ?
H2A_3 C2_3 H2B_3 109.5 . . ?
C1_3 C2_3 H2C_3 109.5 . . ?
H2A_3 C2_3 H2C_3 109.5 . . ?
H2B_3 C2_3 H2C_3 109.5 . . ?
C1_3 C3_3 H3A_3 109.5 . . ?
C1_3 C3_3 H3B_3 109.5 . . ?
H3A_3 C3_3 H3B_3 109.5 . . ?
C1_3 C3_3 H3C_3 109.5 . . ?
H3A_3 C3_3 H3C_3 109.5 . . ?
H3B_3 C3_3 H3C_3 109.5 . . ?

loop_
_geom_bond_atom_site_label_1
_geom_bond_atom_site_label_2
_geom_bond_distance
_geom_bond_site_symmetry_2
_geom_bond_publ_flag
Pd1 N13 1.954(3) . ?
Pd1 N26 2.018(3) . ?
Pd1 N2 2.130(3) . ?
Pd1 S16 2.2505(9) . ?
S16 C15 1.766(4) . ?
S24 C25 1.637(4) . ?
N13 C12 1.290(5) . ?
N13 N14 1.374(4) . ?
N14 C15 1.313(5) . ?
N2 C3 1.346(5) . ?
N2 C11 1.375(5) . ?
N26 C25 1.135(5) . ?
N17 C15 1.353(5) . ?
N17 C18 1.414(5) . ?
N17 H17 0.8800 . ?
C3 C4 1.407(5) . ?
C3 C12 1.442(5) . ?
C12 H12 0.9500 . ?
C11 C10 1.409(5) . ?
C11 C6 1.429(5) . ?
C18 C23 1.394(5) . ?
C18 C19 1.398(5) . ?
C4 C5 1.365(6) . ?
C4 H4 0.9500 . ?
C19 C20 1.388(5) . ?
C19 H19 0.9500 . ?
C10 C9 1.367(6) . ?
C10 H10 0.9500 . ?
C22 C23 1.387(6) . ?
C22 C21 1.388(6) . ?
C22 H22 0.9500 . ?
C23 H23 0.9500 . ?
C6 C5 1.401(6) . ?
C6 C7 1.420(5) . ?
C5 H5 0.9500 . ?
C8 C7 1.359(6) . ?
C8 C9 1.412(6) . ?
C8 H8 0.9500 . ?
C9 H9 0.9500 . ?
C7 H7 0.9500 . ?
C20 C21 1.382(6) . ?
C20 H20 0.9500 . ?
C21 H21 0.9500 . ?
O1_1 S1_1 1.6877 . ?
S1_1 C1_1 1.8940 . ?
S1_1 C2_1 1.8941 . ?
C1_1 H1A_1 0.9800 . ?
C1_1 H1B_1 0.9800 . ?
C1_1 H1C_1 0.9800 . ?
C2_1 H2A_1 0.9800 . ?
C2_1 H2B_1 0.9800 . ?
C2_1 H2C_1 0.9800 . ?
O1_2 S1_2 1.6877 . ?
S1_2 C2_2 1.8940 . ?
S1_2 C1_2 1.8940 . ?
C1_2 H1A_2 0.9800 . ?
C1_2 H1B_2 0.9800 . ?
C1_2 H1C_2 0.9800 . ?
C2_2 H2A_2 0.9800 . ?
C2_2 H2B_2 0.9800 . ?
C2_2 H2C_2 0.9800 . ?
O1_3 C1_3 1.2060 . ?
C1_3 C2_3 1.5046 . ?
C1_3 C3_3 1.5046 . ?
C2_3 H2A_3 0.9800 . ?
C2_3 H2B_3 0.9800 . ?
C2_3 H2C_3 0.9800 . ?
C3_3 H3A_3 0.9800 . ?
C3_3 H3B_3 0.9800 . ?
C3_3 H3C_3 0.9800 . ?

loop_
_geom_torsion_atom_site_label_1
_geom_torsion_atom_site_label_2
_geom_torsion_atom_site_label_3
_geom_torsion_atom_site_label_4
_geom_torsion
_geom_torsion_site_symmetry_1
_geom_torsion_site_symmetry_2
_geom_torsion_site_symmetry_3
_geom_torsion_site_symmetry_4
_geom_torsion_publ_flag
C12 N13 N14 C15 -176.5(3) . . . . ?
Pd1 N13 N14 C15 0.0(4) . . . . ?
N13 N14 C15 N17 179.0(3) . . . . ?
N13 N14 C15 S16 -2.0(4) . . . . ?
C18 N17 C15 N14 -10.9(6) . . . . ?
C18 N17 C15 S16 169.9(3) . . . . ?
Pd1 S16 C15 N14 2.5(3) . . . . ?
Pd1 S16 C15 N17 -178.4(3) . . . . ?
C11 N2 C3 C4 -1.7(5) . . . . ?
Pd1 N2 C3 C4 174.5(3) . . . . ?
C11 N2 C3 C12 178.6(3) . . . . ?
Pd1 N2 C3 C12 -5.2(4) . . . . ?
N14 N13 C12 C3 178.3(3) . . . . ?
Pd1 N13 C12 C3 1.5(4) . . . . ?
N2 C3 C12 N13 2.9(5) . . . . ?
C4 C3 C12 N13 -176.8(3) . . . . ?
C3 N2 C11 C10 -175.7(3) . . . . ?
Pd1 N2 C11 C10 9.2(5) . . . . ?
C3 N2 C11 C6 3.5(5) . . . . ?
Pd1 N2 C11 C6 -171.6(2) . . . . ?
C15 N17 C18 C23 173.3(4) . . . . ?
C15 N17 C18 C19 -9.4(6) . . . . ?
N2 C3 C4 C5 -1.0(6) . . . . ?
C12 C3 C4 C5 178.7(3) . . . . ?
C23 C18 C19 C20 2.1(6) . . . . ?
N17 C18 C19 C20 -175.2(4) . . . . ?
N2 C11 C10 C9 -179.8(3) . . . . ?
C6 C11 C10 C9 1.0(6) . . . . ?
C21 C22 C23 C18 -0.9(6) . . . . ?
C19 C18 C23 C22 -1.0(6) . . . . ?
N17 C18 C23 C22 176.5(3) . . . . ?
N2 C11 C6 C5 -2.7(5) . . . . ?
C10 C11 C6 C5 176.5(3) . . . . ?
N2 C11 C6 C7 178.4(3) . . . . ?
C10 C11 C6 C7 -2.4(5) . . . . ?
C3 C4 C5 C6 1.8(6) . . . . ?
C7 C6 C5 C4 178.8(4) . . . . ?
C11 C6 C5 C4 0.0(5) . . . . ?
C11 C10 C9 C8 0.7(6) . . . . ?
C7 C8 C9 C10 -1.1(6) . . . . ?
C9 C8 C7 C6 -0.3(6) . . . . ?
C5 C6 C7 C8 -176.8(4) . . . . ?
C11 C6 C7 C8 2.0(6) . . . . ?
C18 C19 C20 C21 -1.3(6) . . . . ?
C19 C20 C21 C22 -0.5(6) . . . . ?
C23 C22 C21 C20 1.7(6) . . . . ?
